data_4126558
loop_
_publ_author_name
'Perera, Tharushi A.'
'Reinheimer, Eric W.'
'Hudnall, Todd W.'

_publ_section_title
;
 Photochemically Switching Diamidocarbene Spin States Leads to Reversible
 B\"uchner Ring Expansions.
;
_journal_name_full 'Journal of the American Chemical Society'
_journal_paper_doi 10.1021/jacs.7b09264
_journal_year 2017
_chemical_formula_moiety 'C29.36 H32.47 Cl0.89 N2 O2, 0.104(C4 H2 Cl)'
_chemical_formula_sum 'C29.78 H32.68 Cl N2 O2'
_chemical_formula_weight 486.00
_chemical_name_common DAC-chlorobenene
_space_group_crystal_system monoclinic
_space_group_IT_number 14
_space_group_name_Hall '-P 2yn'
_space_group_name_H-M_alt 'P 1 21/n 1'
_symmetry_space_group_name_Hall '-P 2yn'
_symmetry_space_group_name_H-M 'P 1 21/n 1'
_atom_sites_solution_hydrogens geom
_atom_sites_solution_primary dual
_audit_creation_date 2017-08-14
_audit_creation_method
;
Olex2 1.2-ac3
(compiled 2017.03.02 svn.r3394 for Rigaku Oxford Diffraction, GUI svn.r5318)
;
_cell_angle_alpha 90
_cell_angle_beta 95.838(2)
_cell_angle_gamma 90
_cell_formula_units_Z 4
_cell_length_a 8.6938(3)
_cell_length_b 20.1350(5)
_cell_length_c 14.4072(3)
_cell_measurement_reflns_used 8286
_cell_measurement_temperature 100(2)
_cell_measurement_theta_max 76.2740
_cell_measurement_theta_min 4.3330
_cell_volume 2508.90(12)
_computing_cell_refinement 'CrysAlisPro 1.171.39.30d (Rigaku OD, 2017)'
_computing_data_collection 'CrysAlisPro 1.171.39.30d (Rigaku OD, 2017)'
_computing_data_reduction 'CrysAlisPro 1.171.39.30d (Rigaku OD, 2017)'
_computing_molecular_graphics 'Olex2 (Dolomanov et al., 2009)'
_computing_publication_material 'Olex2 (Dolomanov et al., 2009)'
_computing_structure_refinement 'ShelXL (Sheldrick, 2015)'
_computing_structure_solution 'ShelXT (Sheldrick, 2015)'
_diffrn_ambient_temperature 100(2)
_diffrn_detector 'HyPix-6000HE HPC'
_diffrn_detector_type HyPix
_diffrn_measured_fraction_theta_full 0.996
_diffrn_measured_fraction_theta_max 0.996
_diffrn_measurement_details
;
List of Runs (angles in degrees, time in seconds):

  # Type    Start    End  Width  t~exp~   \w     \q     \k     \f   Frames
--------------------------------------------------------------------------
  1  \w    -22.00  30.00   0.50   16.95    --   49.17 -57.00  30.00  104
  2  \w     32.00  96.00   0.50   67.87    --  105.75 -19.00  60.00  128
  3  \w    110.00 135.00   0.50   67.87    --  105.75  37.00  60.00   50
  4  \w    153.00 178.00   0.50   67.87    --  105.75  37.00  60.00   50
  5  \w     60.00  86.00   0.50   67.87    --  105.75 -37.00 -60.00   52
  6  \w     47.00  73.00   0.50   67.87    --  105.75 -57.00-150.00   52
  7  \w     37.00 153.00   0.50   67.87    --  105.75   0.00-120.00  232
  8  \w     35.00  85.00   0.50   67.87    --  105.75 -57.00 -90.00  100
  9  \w     39.00 113.00   0.50   67.87    --  105.75 -57.00 -60.00  148
 10  \w     32.00 112.00   0.50   67.87    --  105.75 -19.00 120.00  160
 11  \w    -55.00  20.00   0.50   16.95    --  -49.17  19.00-180.00  150
 12  \w    -88.00 -15.00   0.50   67.87    --  -84.25  37.00   0.00  146
 13  \w   -118.00 -86.00   0.50   16.95    --  -49.17-125.00  90.00   64
 14  \w   -114.00 -80.00   0.50   16.95    --  -49.17-125.00-120.00   68
 15  \w   -107.00 -94.50   0.50   16.95    --  -49.17-125.00 -30.00   25
;
_diffrn_measurement_device 'four-circle diffractometer'
_diffrn_measurement_device_type 'XtaLAB Synergy, Dualflex, HyPix'
_diffrn_measurement_method '\w scans'
_diffrn_orient_matrix_type 'CrysAlisPro convention (1999,Acta A55,543-557)'
_diffrn_orient_matrix_UB_11 -0.0062181000
_diffrn_orient_matrix_UB_12 -0.0560820000
_diffrn_orient_matrix_UB_13 -0.0729442000
_diffrn_orient_matrix_UB_21 -0.1316624000
_diffrn_orient_matrix_UB_22 0.0364521000
_diffrn_orient_matrix_UB_23 -0.0589999000
_diffrn_orient_matrix_UB_31 0.1199001000
_diffrn_orient_matrix_UB_32 0.0371476000
_diffrn_orient_matrix_UB_33 -0.0523809000
_diffrn_radiation_monochromator mirror
_diffrn_radiation_probe x-ray
_diffrn_radiation_type CuK\a
_diffrn_radiation_wavelength 1.54184
_diffrn_reflns_av_R_equivalents 0.0359
_diffrn_reflns_av_unetI/netI 0.0355
_diffrn_reflns_Laue_measured_fraction_full 0.996
_diffrn_reflns_Laue_measured_fraction_max 0.996
_diffrn_reflns_limit_h_max 10
_diffrn_reflns_limit_h_min -8
_diffrn_reflns_limit_k_max 23
_diffrn_reflns_limit_k_min -23
_diffrn_reflns_limit_l_max 17
_diffrn_reflns_limit_l_min -17
_diffrn_reflns_number 13442
_diffrn_reflns_point_group_measured_fraction_full 0.996
_diffrn_reflns_point_group_measured_fraction_max 0.996
_diffrn_reflns_theta_full 66.579
_diffrn_reflns_theta_max 66.579
_diffrn_reflns_theta_min 5.567
_diffrn_source 'micro-focus sealed X-ray tube'
_diffrn_source_type 'PhotonJet (Cu) X-ray Source'
_diffrn_standards_decay_% 0
_diffrn_standards_interval_count 0
_diffrn_standards_interval_time 0
_diffrn_standards_number 0
_exptl_absorpt_coefficient_mu 1.575
_exptl_absorpt_correction_T_max 1.00000
_exptl_absorpt_correction_T_min 0.72872
_exptl_absorpt_correction_type multi-scan
_exptl_absorpt_process_details
;
CrysAlisPro 1.171.39.30d (Rigaku Oxford Diffraction, 2017)
Empirical absorption correction using spherical harmonics,
 implemented in SCALE3 ABSPACK scaling algorithm.
;
_exptl_crystal_colour pale-yellow
_exptl_crystal_density_diffrn 1.286
_exptl_crystal_description plate
_exptl_crystal_F_000 1033.3
_exptl_crystal_size_max 0.156
_exptl_crystal_size_mid 0.095
_exptl_crystal_size_min 0.055
_refine_diff_density_max 0.332
_refine_diff_density_min -0.289
_refine_diff_density_rms 0.050
_refine_ls_extinction_method none
_refine_ls_goodness_of_fit_ref 1.116
_refine_ls_hydrogen_treatment mixed
_refine_ls_matrix_type full
_refine_ls_number_parameters 352
_refine_ls_number_reflns 4407
_refine_ls_number_restraints 16
_refine_ls_restrained_S_all 1.116
_refine_ls_R_factor_all 0.0676
_refine_ls_R_factor_gt 0.0626
_refine_ls_shift/su_max 0.001
_refine_ls_shift/su_mean 0.000
_refine_ls_structure_factor_coef Fsqd
_refine_ls_weighting_details 'w=1/[\s^2^(Fo^2^)+(0.0437P)^2^+2.8255P] where P=(Fo^2^+2Fc^2^)/3'
_refine_ls_weighting_scheme calc
_refine_ls_wR_factor_gt 0.1520
_refine_ls_wR_factor_ref 0.1565
_reflns_Friedel_coverage 0.000
_reflns_number_gt 4060
_reflns_number_total 4407
_reflns_threshold_expression 'I > 2\s(I)'
_cod_data_source_file ja7b09264_si_002.cif
_cod_data_source_block 2d
_cod_database_code 4126558
_shelx_shelxl_version_number 2016/6
_chemical_oxdiff_formula 'C35 H35 N35 O35 Cl35 Br1 '
_shelx_space_group_comment
;
The symmetry employed for this shelxl refinement is uniquely defined
by the following loop, which should always be used as a source of
symmetry information in preference to the above space-group names.
They are only intended as comments.
;
_diffrn_oxdiff_ac3_digest_frames
;
01330b725b9561fc4cebbf1d9bc0c9a289000251e00
;
_reflns_odcompleteness_completeness 99.50
_reflns_odcompleteness_iscentric 1
_reflns_odcompleteness_theta 66.97
_olex2_refinement_description
;
1. Fixed Uiso
 At 1.2 times of:
  All C(H) groups
 At 1.5 times of:
  All H(H) groups, All C(H,H,H) groups
2. Restrained distances
 C4-C3 \\sim C5-C4 \\sim C6-C5
 with sigma of 0.001
3. Restrained planarity
 C6, C5, C4, C3, Cl2
 with sigma of 0.1
4. Uiso/Uaniso restraints and constraints
Uanis(C6B) = Uanis(C6A)
Uanis(C1A) = Uanis(C1B)
Uanis(C5B) = Uanis(C5A)
Uanis(C2A) = Uanis(C2B)
Uanis(C4B) = Uanis(C4A)
Uanis(C3A) = Uanis(C3B)
Uanis(C1B) = Uanis(C6A)
Uanis(C1B) = Uanis(C5A)
Uanis(C5A) = Uanis(C2B)
Uanis(C3B) = Uanis(C4A)
Uiso(C4) = Uiso(C6)
5. Same fragment restrains
{C1A, C2A, C3A, C4A, C5A, C6A} sigma for 1-2: 0.02, 1-3: 0.04
as
{C1B, C2B, C3B, C4B, C5B, C6B}
6. Others
 1*[Sof(Cl1A)+Sof(C1A)+Sof(H1A)+Sof(C2A)+Sof(H2A)+Sof(C3A)+Sof(C4A)+Sof(H4A)+
 Sof(C5A)+Sof(H5A)+Sof(C6A)+Sof(H6A)]+1*[Sof(Cl1B)+Sof(C1B)+Sof(H1B)+Sof(C2B)+
 Sof(H2B)+Sof(C3B)+Sof(C4B)+Sof(H4B)+Sof(C5B)+Sof(H5B)+Sof(C6B)+Sof(H6B)]+1*
 [Sof(Cl2)+Sof(C3)+Sof(C4)+Sof(H4)+Sof(C5)+Sof(H5)+Sof(C6)]=1 with esd of 0.001
 Sof(Cl1A)=Sof(C1A)=Sof(H1A)=Sof(C2A)=Sof(H2A)=Sof(C3A)=Sof(C4A)=Sof(H4A)=
 Sof(C5A)=Sof(H5A)=Sof(C6A)=Sof(H6A)=FVAR(1)
 Sof(Cl1B)=Sof(C1B)=Sof(H1B)=Sof(C2B)=Sof(H2B)=Sof(C3B)=Sof(C4B)=Sof(H4B)=
 Sof(C5B)=Sof(H5B)=Sof(C6B)=Sof(H6B)=FVAR(2)
 Sof(Cl2)=Sof(C3)=Sof(C4)=Sof(H4)=Sof(C5)=Sof(H5)=Sof(C6)=FVAR(3)
 Fixed Uiso: Cl2(0.04) C3(0.04) C4(0.04) C5(0.04) C6(0.04)
7.a Aromatic/amide H refined with riding coordinates:
 C15(H15), C17(H17), C24(H24), C26(H26), C4(H4), C5(H5), C1A(H1A), C2A(H2A),
 C4A(H4A), C5A(H5A), C6A(H6A), C1B(H1B), C2B(H2B), C4B(H4B), C5B(H5B), C6B(H6B)
7.b Idealised Me refined as rotating group:
 C19(H19A,H19B,H19C), C20(H20A,H20B,H20C), C21(H21A,H21B,H21C), C28(H28A,H28B,
 H28C), C29(H29A,H29B,H29C), C30(H30A,H30B,H30C), C33(H33A,H33B,H33C), C34(H34A,
 H34B,H34C)
;
_olex2_submission_special_instructions 'No special instructions were received'
_oxdiff_exptl_absorpt_empirical_details
;
Empirical correction (ABSPACK) includes:
- Absorption correction using spherical harmonics
- Frame scaling
;
_oxdiff_exptl_absorpt_empirical_full_max 1.897
_oxdiff_exptl_absorpt_empirical_full_min 0.724

loop_
_space_group_symop_operation_xyz
'x, y, z'
'-x+1/2, y+1/2, -z+1/2'
'-x, -y, -z'
'x-1/2, -y-1/2, z-1/2'

loop_
_atom_site_label
_atom_site_type_symbol
_atom_site_fract_x
_atom_site_fract_y
_atom_site_fract_z
_atom_site_U_iso_or_equiv
_atom_site_adp_type
_atom_site_occupancy
_atom_site_site_symmetry_order
_atom_site_calc_flag
_atom_site_refinement_flags_posn
_atom_site_refinement_flags_occupancy
_atom_site_disorder_assembly
_atom_site_disorder_group
O31 O 0.4602(3) 0.73568(10) 0.07341(13) 0.0613(7) Uani 1 1 d . . . .
O32 O 0.6320(3) 0.51696(10) 0.11578(14) 0.0544(6) Uani 1 1 d . . . .
N8 N 0.6261(3) 0.58499(10) 0.23961(15) 0.0378(5) Uani 1 1 d . . . .
N9 N 0.5341(2) 0.69826(10) 0.21789(14) 0.0345(5) Uani 1 1 d . . . .
C7 C 0.5567(3) 0.64184(13) 0.28693(18) 0.0389(6) Uani 1 1 d . . . .
C10 C 0.4958(3) 0.68895(13) 0.12432(18) 0.0421(6) Uani 1 1 d . . . .
C11 C 0.4953(3) 0.61837(13) 0.08562(18) 0.0419(6) Uani 1 1 d . . . .
C12 C 0.5885(3) 0.56897(13) 0.14769(19) 0.0423(6) Uani 1 1 d . . . .
C13 C 0.7362(3) 0.54064(12) 0.29120(18) 0.0386(6) Uani 1 1 d . . . .
C14 C 0.6881(3) 0.48736(13) 0.3439(2) 0.0450(7) Uani 1 1 d . . . .
C15 C 0.8023(4) 0.44712(13) 0.3894(2) 0.0475(7) Uani 1 1 d . . . .
H15 H 0.771965 0.412077 0.425484 0.053(9) Uiso 1 1 calc R . . .
C16 C 0.9576(3) 0.45672(13) 0.38366(19) 0.0444(7) Uani 1 1 d . . . .
C17 C 1.0011(3) 0.50833(13) 0.32777(19) 0.0429(6) Uani 1 1 d . . . .
H17 H 1.105432 0.514901 0.321666 0.047(8) Uiso 1 1 calc R . . .
C18 C 0.8927(3) 0.55045(12) 0.28069(18) 0.0396(6) Uani 1 1 d . . . .
C19 C 0.5219(4) 0.47012(16) 0.3489(3) 0.0614(9) Uani 1 1 d . . . .
H19A H 0.476901 0.501061 0.389023 0.050(9) Uiso 1 1 calc GR . . .
H19B H 0.514486 0.425999 0.373268 0.074 Uiso 1 1 calc GR . . .
H19C H 0.467480 0.472245 0.287518 0.064(10) Uiso 1 1 calc GR . . .
C20 C 0.9441(3) 0.60348(14) 0.2168(2) 0.0474(7) Uani 1 1 d . . . .
H20A H 0.899812 0.595009 0.154125 0.071 Uiso 1 1 calc GR . . .
H20B H 1.054797 0.603098 0.218920 0.071 Uiso 1 1 calc GR . . .
H20C H 0.910339 0.646114 0.236618 0.071 Uiso 1 1 calc GR . . .
C21 C 1.0776(4) 0.41163(15) 0.4329(2) 0.0552(8) Uani 1 1 d . . . .
H21A H 1.174957 0.418619 0.408379 0.083 Uiso 1 1 calc GR . . .
H21B H 1.046282 0.366231 0.423129 0.083 Uiso 1 1 calc GR . . .
H21C H 1.088020 0.421276 0.498451 0.083 Uiso 1 1 calc GR . . .
C22 C 0.5134(3) 0.76495(12) 0.25457(16) 0.0343(5) Uani 1 1 d . . . .
C23 C 0.3650(3) 0.78841(13) 0.26464(17) 0.0379(6) Uani 1 1 d . . . .
C24 C 0.3521(3) 0.84895(14) 0.30987(18) 0.0416(6) Uani 1 1 d . . . .
H24 H 0.254028 0.864873 0.318294 0.050 Uiso 1 1 calc R . . .
C25 C 0.4797(3) 0.88629(13) 0.34275(18) 0.0408(6) Uani 1 1 d . . . .
C26 C 0.6240(3) 0.86450(12) 0.32297(17) 0.0376(6) Uani 1 1 d . . . .
H26 H 0.710057 0.890909 0.339858 0.044(8) Uiso 1 1 calc R . . .
C27 C 0.6436(3) 0.80415(12) 0.27851(17) 0.0360(6) Uani 1 1 d . . . .
C28 C 0.4626(4) 0.94898(14) 0.3977(2) 0.0514(7) Uani 1 1 d . . . .
H28A H 0.438999 0.937820 0.459487 0.077(11) Uiso 1 1 calc GR . . .
H28B H 0.380393 0.975398 0.367323 0.115 Uiso 1 1 calc GR . . .
H28C H 0.557440 0.973683 0.401392 0.064(10) Uiso 1 1 calc GR . . .
C29 C 0.2175(3) 0.75428(15) 0.2261(2) 0.0482(7) Uani 1 1 d . . . .
H29A H 0.162508 0.782154 0.179851 0.072 Uiso 1 1 calc GR . . .
H29B H 0.154113 0.746162 0.275691 0.072 Uiso 1 1 calc GR . . .
H29C H 0.242014 0.712842 0.198098 0.072 Uiso 1 1 calc GR . . .
C30 C 0.8024(3) 0.78532(14) 0.2568(2) 0.0432(6) Uani 1 1 d . . . .
H30A H 0.854620 0.762006 0.308977 0.065 Uiso 1 1 calc GR . . .
H30B H 0.859467 0.824686 0.244792 0.065 Uiso 1 1 calc GR . . .
H30C H 0.795183 0.757184 0.202754 0.065 Uiso 1 1 calc GR . . .
C33 C 0.3267(3) 0.59509(16) 0.0676(2) 0.0495(7) Uani 1 1 d . . . .
H33A H 0.323536 0.552057 0.038754 0.074 Uiso 1 1 calc GR . . .
H33B H 0.269201 0.626091 0.027003 0.074 Uiso 1 1 calc GR . . .
H33C H 0.281892 0.592567 0.125695 0.074 Uiso 1 1 calc GR . . .
C34 C 0.5646(4) 0.62029(14) -0.00814(19) 0.0473(7) Uani 1 1 d . . . .
H34A H 0.672511 0.631145 0.002271 0.071 Uiso 1 1 calc GR . . .
H34B H 0.512071 0.653313 -0.047627 0.071 Uiso 1 1 calc GR . . .
H34C H 0.552622 0.577615 -0.037702 0.071 Uiso 1 1 calc GR . . .
Cl2 Cl 0.1449(7) 0.6463(3) 0.4027(4) 0.040 Uiso 0.1041(15) 1 d . P A 3
C3 C 0.342(3) 0.6739(13) 0.4010(18) 0.040 Uiso 0.1041(15) 1 d D P A 3
C4 C 0.409(2) 0.7188(12) 0.4641(16) 0.040 Uiso 0.1041(15) 1 d D P A 3
H4 H 0.347211 0.740996 0.503303 0.048 Uiso 0.1041(15) 1 calc R P A 3
C5 C 0.5638(16) 0.7314(14) 0.4705(17) 0.040 Uiso 0.1041(15) 1 d D P A 3
H5 H 0.591582 0.766413 0.510847 0.048 Uiso 0.1041(15) 1 calc R P A 3
Cl1A Cl 0.21192(16) 0.72462(6) 0.49665(9) 0.0485(4) Uani 0.551(2) 1 d . P B 1
C1A C 0.4094(16) 0.6167(4) 0.3186(7) 0.0345(9) Uani 0.551(2) 1 d D P B 1
H1A H 0.366218 0.579829 0.286926 0.041 Uiso 0.551(2) 1 calc R P B 1
C2A C 0.3328(9) 0.6401(4) 0.3858(5) 0.0345(9) Uani 0.551(2) 1 d D P B 1
H2A H 0.239960 0.618465 0.392207 0.041 Uiso 0.551(2) 1 calc R P B 1
C3A C 0.3683(15) 0.6935(8) 0.4512(9) 0.0404(19) Uani 0.551(2) 1 d D P B 1
C4A C 0.5118(14) 0.7169(8) 0.4775(9) 0.0404(19) Uani 0.551(2) 1 d D P B 1
H4A H 0.518923 0.751284 0.520844 0.049 Uiso 0.551(2) 1 calc R P B 1
C5A C 0.6537(8) 0.6946(4) 0.4462(6) 0.0345(9) Uani 0.551(2) 1 d D P B 1
H5A H 0.742192 0.703693 0.486003 0.041 Uiso 0.551(2) 1 calc R P B 1
C6A C 0.6775(16) 0.6620(6) 0.3662(8) 0.0345(9) Uani 0.551(2) 1 d D P B 1
H6A H 0.779271 0.650607 0.358957 0.041 Uiso 0.551(2) 1 calc R P B 1
Cl1B Cl 0.4772(2) 0.79168(9) 0.54608(13) 0.0432(6) Uani 0.343(2) 1 d . P B 2
C1B C 0.657(3) 0.6629(10) 0.3729(13) 0.0345(9) Uani 0.343(2) 1 d D P B 2
H1B H 0.759758 0.649015 0.376898 0.041 Uiso 0.343(2) 1 calc R P B 2
C2B C 0.6163(14) 0.6997(7) 0.4454(9) 0.0345(9) Uani 0.343(2) 1 d D P B 2
H2B H 0.700007 0.711927 0.487224 0.041 Uiso 0.343(2) 1 calc R P B 2
C3B C 0.474(3) 0.7232(14) 0.4706(16) 0.0404(19) Uani 0.343(2) 1 d D P B 2
C4B C 0.333(3) 0.6977(14) 0.4423(16) 0.0404(19) Uani 0.343(2) 1 d D P B 2
H4B H 0.249069 0.716058 0.468599 0.049 Uiso 0.343(2) 1 calc R P B 2
C5B C 0.2986(16) 0.6450(6) 0.3755(8) 0.0345(9) Uani 0.343(2) 1 d D P B 2
H5B H 0.203688 0.623765 0.375785 0.041 Uiso 0.343(2) 1 calc R P B 2
C6B C 0.393(3) 0.6237(7) 0.3123(11) 0.0345(9) Uani 0.343(2) 1 d D P B 2
H6B H 0.348558 0.589778 0.274864 0.041 Uiso 0.343(2) 1 calc R P B 2
C6 C 0.688(3) 0.7055(14) 0.432(2) 0.040 Uiso 0.1041(15) 1 d D P A 3

loop_
_atom_site_aniso_label
_atom_site_aniso_U_11
_atom_site_aniso_U_22
_atom_site_aniso_U_33
_atom_site_aniso_U_23
_atom_site_aniso_U_13
_atom_site_aniso_U_12
O31 0.1032(18) 0.0425(11) 0.0340(10) -0.0040(9) -0.0140(11) 0.0296(12)
O32 0.0677(14) 0.0381(11) 0.0522(12) -0.0142(9) -0.0193(10) 0.0147(10)
N8 0.0442(12) 0.0271(10) 0.0395(11) -0.0011(9) -0.0084(9) 0.0026(9)
N9 0.0425(12) 0.0291(11) 0.0301(10) -0.0022(8) -0.0051(9) 0.0030(9)
C7 0.0487(15) 0.0306(13) 0.0352(13) -0.0006(10) -0.0058(11) 0.0025(11)
C10 0.0512(16) 0.0381(14) 0.0341(13) -0.0060(11) -0.0094(11) 0.0117(12)
C11 0.0510(16) 0.0355(14) 0.0361(13) -0.0074(11) -0.0111(11) 0.0081(12)
C12 0.0471(15) 0.0332(14) 0.0433(14) -0.0057(11) -0.0117(12) 0.0026(12)
C13 0.0447(15) 0.0298(13) 0.0389(13) -0.0001(10) -0.0083(11) 0.0006(11)
C14 0.0530(17) 0.0326(14) 0.0477(15) 0.0026(12) -0.0037(13) -0.0037(12)
C15 0.068(2) 0.0292(13) 0.0427(15) 0.0047(11) -0.0059(13) -0.0010(13)
C16 0.0601(18) 0.0302(13) 0.0393(14) -0.0019(11) -0.0129(12) 0.0046(12)
C17 0.0457(16) 0.0312(13) 0.0488(15) -0.0037(11) -0.0092(12) 0.0030(11)
C18 0.0465(15) 0.0286(13) 0.0415(14) -0.0004(11) -0.0068(11) 0.0016(11)
C19 0.060(2) 0.0405(17) 0.082(2) 0.0144(16) -0.0010(18) -0.0070(15)
C20 0.0466(16) 0.0340(14) 0.0609(18) 0.0043(13) 0.0013(13) 0.0013(12)
C21 0.074(2) 0.0378(15) 0.0490(16) 0.0000(13) -0.0157(15) 0.0125(14)
C22 0.0424(14) 0.0298(12) 0.0293(12) -0.0012(10) -0.0031(10) 0.0050(10)
C23 0.0447(15) 0.0374(14) 0.0307(12) -0.0006(10) -0.0009(11) 0.0020(11)
C24 0.0439(15) 0.0429(15) 0.0387(14) -0.0019(12) 0.0072(11) 0.0061(12)
C25 0.0558(16) 0.0323(13) 0.0343(13) -0.0013(11) 0.0046(11) 0.0021(12)
C26 0.0462(15) 0.0311(13) 0.0341(13) 0.0002(10) -0.0020(11) 0.0000(11)
C27 0.0445(14) 0.0308(12) 0.0318(12) 0.0012(10) -0.0009(10) 0.0013(11)
C28 0.071(2) 0.0377(15) 0.0471(16) -0.0082(12) 0.0127(14) 0.0027(14)
C29 0.0435(16) 0.0513(17) 0.0478(16) -0.0062(13) -0.0050(12) 0.0067(13)
C30 0.0420(15) 0.0379(14) 0.0489(15) -0.0051(12) 0.0004(12) 0.0013(11)
C33 0.0494(16) 0.0519(17) 0.0437(15) -0.0121(13) -0.0110(12) 0.0079(13)
C34 0.0576(17) 0.0416(15) 0.0411(14) -0.0095(12) -0.0031(13) 0.0079(13)
Cl1A 0.0607(8) 0.0415(7) 0.0451(7) -0.0015(5) 0.0136(6) 0.0079(6)
C1A 0.039(3) 0.0305(11) 0.0314(11) 0.0038(7) -0.0090(9) 0.0017(14)
C2A 0.039(3) 0.0305(11) 0.0314(11) 0.0038(7) -0.0090(9) 0.0017(14)
C3A 0.055(7) 0.040(3) 0.026(2) 0.002(2) -0.001(3) 0.000(3)
C4A 0.055(7) 0.040(3) 0.026(2) 0.002(2) -0.001(3) 0.000(3)
C5A 0.039(3) 0.0305(11) 0.0314(11) 0.0038(7) -0.0090(9) 0.0017(14)
C6A 0.039(3) 0.0305(11) 0.0314(11) 0.0038(7) -0.0090(9) 0.0017(14)
Cl1B 0.0521(12) 0.0381(11) 0.0385(10) -0.0061(7) -0.0002(8) -0.0007(8)
C1B 0.039(3) 0.0305(11) 0.0314(11) 0.0038(7) -0.0090(9) 0.0017(14)
C2B 0.039(3) 0.0305(11) 0.0314(11) 0.0038(7) -0.0090(9) 0.0017(14)
C3B 0.055(7) 0.040(3) 0.026(2) 0.002(2) -0.001(3) 0.000(3)
C4B 0.055(7) 0.040(3) 0.026(2) 0.002(2) -0.001(3) 0.000(3)
C5B 0.039(3) 0.0305(11) 0.0314(11) 0.0038(7) -0.0090(9) 0.0017(14)
C6B 0.039(3) 0.0305(11) 0.0314(11) 0.0038(7) -0.0090(9) 0.0017(14)

loop_
_atom_type_symbol
_atom_type_description
_atom_type_scat_dispersion_real
_atom_type_scat_dispersion_imag
_atom_type_scat_source
C C 0.0181 0.0091 'International Tables Vol C Tables 4.2.6.8 and 6.1.1.4'
H H 0.0000 0.0000 'International Tables Vol C Tables 4.2.6.8 and 6.1.1.4'
Cl Cl 0.3639 0.7018 'International Tables Vol C Tables 4.2.6.8 and 6.1.1.4'
N N 0.0311 0.0180 'International Tables Vol C Tables 4.2.6.8 and 6.1.1.4'
O O 0.0492 0.0322 'International Tables Vol C Tables 4.2.6.8 and 6.1.1.4'

loop_
_geom_angle_atom_site_label_1
_geom_angle_atom_site_label_2
_geom_angle_atom_site_label_3
_geom_angle
C12 N8 C7 123.7(2)
C12 N8 C13 115.4(2)
C13 N8 C7 120.8(2)
C10 N9 C7 123.3(2)
C10 N9 C22 117.1(2)
C22 N9 C7 117.76(19)
N8 C7 N9 107.9(2)
N8 C7 C1A 106.2(4)
N8 C7 C6A 105.5(5)
N8 C7 C1B 111.4(9)
N8 C7 C6B 110.5(6)
N9 C7 C6A 109.1(5)
N9 C7 C6B 105.8(5)
C1A C7 N9 113.5(3)
C1A C7 C6A 114.1(5)
C1B C7 N9 110.9(8)
C1B C7 C6B 110.1(8)
O31 C10 N9 120.7(2)
O31 C10 C11 120.7(2)
N9 C10 C11 118.6(2)
C10 C11 C33 108.3(2)
C10 C11 C34 108.1(2)
C12 C11 C10 114.4(2)
C12 C11 C33 110.1(2)
C12 C11 C34 107.5(2)
C34 C11 C33 108.2(2)
O32 C12 N8 121.0(2)
O32 C12 C11 120.6(2)
N8 C12 C11 118.5(2)
C14 C13 N8 121.9(2)
C18 C13 N8 117.0(2)
C18 C13 C14 120.9(2)
C13 C14 C19 123.1(3)
C15 C14 C13 117.6(3)
C15 C14 C19 119.2(3)
C14 C15 H15 118.4
C16 C15 C14 123.1(3)
C16 C15 H15 118.4
C15 C16 C17 117.8(2)
C15 C16 C21 121.6(3)
C17 C16 C21 120.5(3)
C16 C17 H17 119.1
C16 C17 C18 121.8(3)
C18 C17 H17 119.1
C13 C18 C20 121.2(2)
C17 C18 C13 118.6(3)
C17 C18 C20 120.1(3)
C14 C19 H19A 109.5
C14 C19 H19B 109.5
C14 C19 H19C 109.5
H19A C19 H19B 109.5
H19A C19 H19C 109.5
H19B C19 H19C 109.5
C18 C20 H20A 109.5
C18 C20 H20B 109.5
C18 C20 H20C 109.5
H20A C20 H20B 109.5
H20A C20 H20C 109.5
H20B C20 H20C 109.5
C16 C21 H21A 109.5
C16 C21 H21B 109.5
C16 C21 H21C 109.5
H21A C21 H21B 109.5
H21A C21 H21C 109.5
H21B C21 H21C 109.5
C23 C22 N9 119.9(2)
C27 C22 N9 118.9(2)
C27 C22 C23 121.2(2)
C22 C23 C29 124.6(2)
C24 C23 C22 117.7(2)
C24 C23 C29 117.7(2)
C23 C24 H24 118.8
C25 C24 C23 122.4(3)
C25 C24 H24 118.8
C24 C25 C26 118.0(2)
C24 C25 C28 121.2(3)
C26 C25 C28 120.9(3)
C25 C26 H26 119.1
C25 C26 C27 121.8(2)
C27 C26 H26 119.1
C22 C27 C30 123.3(2)
C26 C27 C22 118.3(2)
C26 C27 C30 118.4(2)
C25 C28 H28A 109.5
C25 C28 H28B 109.5
C25 C28 H28C 109.5
H28A C28 H28B 109.5
H28A C28 H28C 109.5
H28B C28 H28C 109.5
C23 C29 H29A 109.5
C23 C29 H29B 109.5
C23 C29 H29C 109.5
H29A C29 H29B 109.5
H29A C29 H29C 109.5
H29B C29 H29C 109.5
C27 C30 H30A 109.5
C27 C30 H30B 109.5
C27 C30 H30C 109.5
H30A C30 H30B 109.5
H30A C30 H30C 109.5
H30B C30 H30C 109.5
C11 C33 H33A 109.5
C11 C33 H33B 109.5
C11 C33 H33C 109.5
H33A C33 H33B 109.5
H33A C33 H33C 109.5
H33B C33 H33C 109.5
C11 C34 H34A 109.5
C11 C34 H34B 109.5
C11 C34 H34C 109.5
H34A C34 H34B 109.5
H34A C34 H34C 109.5
H34B C34 H34C 109.5
C4 C3 Cl2 122(2)
C3 C4 H4 119.6
C5 C4 C3 121(2)
C5 C4 H4 119.6
C4 C5 H5 112.0
C4 C5 C6 136(3)
C6 C5 H5 112.0
C7 C1A H1A 115.9
C2A C1A C7 128.1(7)
C2A C1A H1A 115.9
C1A C2A H2A 114.5
C1A C2A C3A 131.0(9)
C3A C2A H2A 114.5
C2A C3A Cl1A 113.8(9)
C4A C3A Cl1A 121.2(7)
C4A C3A C2A 125.0(8)
C3A C4A H4A 116.4
C3A C4A C5A 127.2(9)
C5A C4A H4A 116.4
C4A C5A H5A 115.5
C6A C5A C4A 129.0(8)
C6A C5A H5A 115.5
C7 C6A H6A 116.2
C5A C6A C7 127.6(9)
C5A C6A H6A 116.2
C7 C1B H1B 116.1
C2B C1B C7 127.7(15)
C2B C1B H1B 116.1
C1B C2B H2B 113.2
C1B C2B C3B 133.5(13)
C3B C2B H2B 113.2
C2B C3B Cl1B 117.7(18)
C4B C3B Cl1B 116.2(10)
C4B C3B C2B 126.1(15)
C3B C4B H4B 116.7
C3B C4B C5B 126.7(15)
C5B C4B H4B 116.7
C4B C5B H5B 117.2
C6B C5B C4B 125.7(14)
C6B C5B H5B 117.2
C7 C6B H6B 112.1
C5B C6B C7 135.9(12)
C5B C6B H6B 112.1

loop_
_geom_bond_atom_site_label_1
_geom_bond_atom_site_label_2
_geom_bond_distance
O31 C10 1.214(3)
O32 C12 1.219(3)
N8 C7 1.491(3)
N8 C12 1.370(3)
N8 C13 1.456(3)
N9 C7 1.510(3)
N9 C10 1.368(3)
N9 C22 1.461(3)
C7 C1A 1.491(15)
C7 C6A 1.525(14)
C7 C1B 1.50(2)
C7 C6B 1.55(3)
C10 C11 1.527(4)
C11 C12 1.516(4)
C11 C33 1.536(4)
C11 C34 1.535(4)
C13 C14 1.402(4)
C13 C18 1.398(4)
C14 C15 1.393(4)
C14 C19 1.495(4)
C15 H15 0.9300
C15 C16 1.376(4)
C16 C17 1.390(4)
C16 C21 1.504(4)
C17 H17 0.9300
C17 C18 1.392(4)
C18 C20 1.507(4)
C19 H19A 0.9600
C19 H19B 0.9600
C19 H19C 0.9600
C20 H20A 0.9600
C20 H20B 0.9600
C20 H20C 0.9600
C21 H21A 0.9600
C21 H21B 0.9600
C21 H21C 0.9600
C22 C23 1.396(4)
C22 C27 1.394(4)
C23 C24 1.392(4)
C23 C29 1.510(4)
C24 H24 0.9300
C24 C25 1.383(4)
C25 C26 1.386(4)
C25 C28 1.505(4)
C26 H26 0.9300
C26 C27 1.392(4)
C27 C30 1.495(4)
C28 H28A 0.9600
C28 H28B 0.9600
C28 H28C 0.9600
C29 H29A 0.9600
C29 H29B 0.9600
C29 H29C 0.9600
C30 H30A 0.9600
C30 H30B 0.9600
C30 H30C 0.9600
C33 H33A 0.9600
C33 H33B 0.9600
C33 H33C 0.9600
C34 H34A 0.9600
C34 H34B 0.9600
C34 H34C 0.9600
Cl2 C3 1.81(3)
C3 C4 1.367(16)
C4 H4 0.9300
C4 C5 1.367(16)
C5 H5 0.9300
C5 C6 1.367(16)
Cl1A C3A 1.689(13)
C1A H1A 0.9300
C1A C2A 1.317(10)
C2A H2A 0.9300
C2A C3A 1.442(12)
C3A C4A 1.351(8)
C4A H4A 0.9300
C4A C5A 1.429(11)
C5A H5A 0.9300
C5A C6A 1.361(11)
C6A H6A 0.9300
Cl1B C3B 1.76(2)
C1B H1B 0.9300
C1B C2B 1.357(15)
C2B H2B 0.9300
C2B C3B 1.407(17)
C3B C4B 1.355(11)
C4B H4B 0.9300
C4B C5B 1.443(18)
C5B H5B 0.9300
C5B C6B 1.357(15)
C6B H6B 0.9300

loop_
_geom_torsion_atom_site_label_1
_geom_torsion_atom_site_label_2
_geom_torsion_atom_site_label_3
_geom_torsion_atom_site_label_4
_geom_torsion
O31 C10 C11 C12 161.4(3)
O31 C10 C11 C33 -75.4(4)
O31 C10 C11 C34 41.6(4)
N8 C7 C1A C2A 157.4(5)
N8 C7 C6A C5A -156.2(10)
N8 C7 C1B C2B -161.4(14)
N8 C7 C6B C5B 156.6(10)
N8 C13 C14 C15 178.9(2)
N8 C13 C14 C19 2.2(4)
N8 C13 C18 C17 -179.0(2)
N8 C13 C18 C20 -1.5(4)
N9 C7 C1A C2A -84.2(6)
N9 C7 C6A C5A 88.1(10)
N9 C7 C1B C2B 78.4(16)
N9 C7 C6B C5B -86.8(11)
N9 C10 C11 C12 -19.9(4)
N9 C10 C11 C33 103.2(3)
N9 C10 C11 C34 -139.7(3)
N9 C22 C23 C24 172.6(2)
N9 C22 C23 C29 -10.3(4)
N9 C22 C27 C26 -172.9(2)
N9 C22 C27 C30 8.5(4)
C7 N8 C12 O32 -169.7(3)
C7 N8 C12 C11 12.0(4)
C7 N8 C13 C14 83.1(3)
C7 N8 C13 C18 -101.4(3)
C7 N9 C10 O31 170.8(3)
C7 N9 C10 C11 -7.9(4)
C7 N9 C22 C23 -91.0(3)
C7 N9 C22 C27 89.3(3)
C7 C1A C2A C3A -3.3(12)
C7 C1B C2B C3B 8(3)
C10 N9 C7 N8 34.5(3)
C10 N9 C7 C1A -82.9(5)
C10 N9 C7 C6A 148.6(5)
C10 N9 C7 C1B 156.8(8)
C10 N9 C7 C6B -83.8(7)
C10 N9 C22 C23 74.0(3)
C10 N9 C22 C27 -105.7(3)
C10 C11 C12 O32 -160.2(3)
C10 C11 C12 N8 18.1(4)
C12 N8 C7 N9 -36.9(3)
C12 N8 C7 C1A 85.2(4)
C12 N8 C7 C6A -153.4(5)
C12 N8 C7 C1B -158.9(7)
C12 N8 C7 C6B 78.4(6)
C12 N8 C13 C14 -94.6(3)
C12 N8 C13 C18 80.9(3)
C13 N8 C7 N9 145.7(2)
C13 N8 C7 C1A -92.3(4)
C13 N8 C7 C6A 29.2(5)
C13 N8 C7 C1B 23.7(7)
C13 N8 C7 C6B -99.1(5)
C13 N8 C12 O32 7.9(4)
C13 N8 C12 C11 -170.4(2)
C13 C14 C15 C16 -1.1(4)
C14 C13 C18 C17 -3.4(4)
C14 C13 C18 C20 174.0(3)
C14 C15 C16 C17 -1.5(4)
C14 C15 C16 C21 -179.2(3)
C15 C16 C17 C18 1.7(4)
C16 C17 C18 C13 0.7(4)
C16 C17 C18 C20 -176.7(2)
C18 C13 C14 C15 3.6(4)
C18 C13 C14 C19 -173.1(3)
C19 C14 C15 C16 175.7(3)
C21 C16 C17 C18 179.4(3)
C22 N9 C7 N8 -161.5(2)
C22 N9 C7 C1A 81.1(5)
C22 N9 C7 C6A -47.4(5)
C22 N9 C7 C1B -39.2(8)
C22 N9 C7 C6B 80.2(7)
C22 N9 C10 O31 6.7(4)
C22 N9 C10 C11 -171.9(2)
C22 C23 C24 C25 1.3(4)
C23 C22 C27 C26 7.4(4)
C23 C22 C27 C30 -171.2(2)
C23 C24 C25 C26 5.1(4)
C23 C24 C25 C28 -175.3(3)
C24 C25 C26 C27 -5.4(4)
C25 C26 C27 C22 -0.6(4)
C25 C26 C27 C30 178.0(2)
C27 C22 C23 C24 -7.7(4)
C27 C22 C23 C29 169.4(2)
C28 C25 C26 C27 175.0(2)
C29 C23 C24 C25 -176.0(3)
C33 C11 C12 O32 77.6(3)
C33 C11 C12 N8 -104.1(3)
C34 C11 C12 O32 -40.1(4)
C34 C11 C12 N8 138.2(3)
Cl2 C3 C4 C5 170.2(14)
C3 C4 C5 C6 -7(2)
Cl1A C3A C4A C5A 178.9(15)
C1A C7 C6A C5A -40.1(15)
C1A C2A C3A Cl1A 158.2(7)
C1A C2A C3A C4A -23.6(14)
C2A C3A C4A C5A 0.7(10)
C3A C4A C5A C6A 22.6(16)
C4A C5A C6A C7 1.6(18)
C6A C7 C1A C2A 41.6(10)
Cl1B C3B C4B C5B 175(3)
C1B C7 C6B C5B 33.1(17)
C1B C2B C3B Cl1B -158.4(15)
C1B C2B C3B C4B 22(3)
C2B C3B C4B C5B -5.1(17)
C3B C4B C5B C6B -18(2)
C4B C5B C6B C7 1(2)
C6B C7 C1B C2B -38(2)
